data_4342862
loop_
_publ_author_name
'Fodor, Tam\'as'
'B\'anyai, Istv\'an'
'B\'enyei, Attila'
'Platas-Iglesias, Carlos'
'Purgel, Mih\'aly'
'Horv\'ath, G\'abor L'
'Z\'ek\'any, L\'aszl\'o'
'Tircs\'o, Gyula'
'T\'oth, Imre'

_publ_section_title
;
 [Tl(III)(dota)](-): An Extraordinarily Robust Macrocyclic Complex.
;
_journal_issue 11
_journal_name_full 'Inorganic chemistry'
_journal_page_first 5426
_journal_page_last 5437
_journal_paper_doi 10.1021/acs.inorgchem.5b00458
_journal_volume 54
_journal_year 2015
_chemical_formula_moiety 'C16 H24 N4 O8 Tl1, C H6 N3, H2 O'
_chemical_formula_sum 'C17 H32 N7 O9 Tl'
_chemical_formula_weight 682.86
_chemical_name_systematic
;
 ?
;
_space_group_crystal_system triclinic
_space_group_IT_number 2
_space_group_name_Hall '-P 1'
_space_group_name_H-M_alt 'P -1'
_symmetry_space_group_name_Hall '-P 1'
_symmetry_space_group_name_H-M 'P -1'
_atom_sites_solution_hydrogens mixed
_audit_creation_date 2014-02-11T21:23:28-00:00
_audit_creation_method 'WinGX routine CIF_UPDATE'
_cell_angle_alpha 91.010(10)
_cell_angle_beta 90.86(4)
_cell_angle_gamma 107.31(6)
_cell_formula_units_Z 2
_cell_length_a 7.498(10)
_cell_length_b 12.406(5)
_cell_length_c 12.800(4)
_cell_measurement_reflns_used 25
_cell_measurement_temperature 293(2)
_cell_measurement_theta_max 15.3
_cell_measurement_theta_min 6.4
_cell_volume 1136.3(17)
_computing_molecular_graphics 'Ortep-3 for Windows (Farrugia, 1997)'
_computing_publication_material 'WinGX publication routines (Farrugia, 1999)'
_computing_structure_refinement 'SHELXL-2013 (Sheldrick, 2013)'
_computing_structure_solution 'SIR92 (Giacovazzo et al, 1993)'
_diffrn_ambient_temperature 293(2)
_diffrn_measured_fraction_theta_full 0.999
_diffrn_measured_fraction_theta_max 0.995
_diffrn_measurement_device 'Enraf-Nonius MACH3'
_diffrn_measurement_method omega-theta-scans
_diffrn_radiation_type MoK\a
_diffrn_radiation_wavelength 0.71073
_diffrn_reflns_av_R_equivalents 0.0462
_diffrn_reflns_laue_measured_fraction_full 0.999
_diffrn_reflns_laue_measured_fraction_max 0.995
_diffrn_reflns_limit_h_max 9
_diffrn_reflns_limit_h_min -3
_diffrn_reflns_limit_k_max 14
_diffrn_reflns_limit_k_min -15
_diffrn_reflns_limit_l_max 15
_diffrn_reflns_limit_l_min -15
_diffrn_reflns_number 4909
_diffrn_reflns_point_group_measured_fraction_full 0.999
_diffrn_reflns_point_group_measured_fraction_max 0.995
_diffrn_reflns_theta_full 25.242
_diffrn_reflns_theta_max 26.011
_diffrn_reflns_theta_min 2.846
_diffrn_standards_decay_% 10
_diffrn_standards_interval_count 182
_diffrn_standards_interval_time 109
_diffrn_standards_number 3
_exptl_absorpt_coefficient_mu 7.172
_exptl_absorpt_correction_T_max 0.9874
_exptl_absorpt_correction_T_min 0.5562
_exptl_absorpt_correction_type psi-scan
_exptl_absorpt_process_details
;
North A.C.T., Phillips D.C. & Mathews F.S. (1968) Acta. Cryst. A24, 351
        Number of psi-scan sets used was   3
        Theta correction was applied.
        Averaged transmission function was used.
        Fourier smoothing - Window value   5
;
_exptl_crystal_colour colourless
_exptl_crystal_density_diffrn 1.996
_exptl_crystal_density_method 'not measured'
_exptl_crystal_description prism
_exptl_crystal_F_000 672
_exptl_crystal_size_max 0.45
_exptl_crystal_size_mid 0.25
_exptl_crystal_size_min 0.25
_refine_diff_density_max 3.575
_refine_diff_density_min -4.053
_refine_diff_density_rms 0.303
_refine_ls_extinction_method none
_refine_ls_goodness_of_fit_ref 1.089
_refine_ls_hydrogen_treatment mixed
_refine_ls_matrix_type full
_refine_ls_number_parameters 331
_refine_ls_number_reflns 4464
_refine_ls_number_restraints 19
_refine_ls_restrained_S_all 1.087
_refine_ls_R_factor_all 0.0624
_refine_ls_R_factor_gt 0.0573
_refine_ls_shift/su_max 0.001
_refine_ls_shift/su_mean 0
_refine_ls_structure_factor_coef Fsqd
_refine_ls_weighting_details 'w=1/[\s^2^(Fo^2^)+(0.0992P)^2^+10.8511P] where P=(Fo^2^+2Fc^2^)/3'
_refine_ls_weighting_scheme calc
_refine_ls_wR_factor_ref 0.1557
_reflns_number_gt 4117
_reflns_number_total 4464
_reflns_threshold_expression 'I > 2\s(I)'
_cod_data_source_file ic5b00458_si_001.cif
_cod_data_source_block TlDOTA
_cod_depositor_comments 'Adding full bibliography for 4342862.cif.'
_cod_database_code 4342862

loop_
_space_group_symop_operation_xyz
'x, y, z'
'-x, -y, -z'

loop_
_atom_site_label
_atom_site_fract_x
_atom_site_fract_y
_atom_site_fract_z
_atom_site_U_iso_or_equiv
_atom_site_adp_type
_atom_site_calc_flag
_atom_site_occupancy
_atom_site_type_symbol
C1 0.9354(16) 0.8563(8) 0.7617(8) 0.035(2) Uani d 1 C
C2 0.7485(18) 0.3391(10) 0.9621(8) 0.041(3) Uani d 1 C
H2A 0.8435 0.3395 1.0145 0.049 Uiso calc 1 H
H2B 0.6372 0.3421 0.9981 0.049 Uiso calc 1 H
C3 0.8178(17) 0.4441(10) 0.8952(8) 0.038(2) Uani d 1 C
H3A 0.841 0.5113 0.9395 0.046 Uiso calc 1 H
H3B 0.9349 0.4445 0.8636 0.046 Uiso calc 1 H
C5 0.7666(18) 0.5221(9) 0.7293(9) 0.038(3) Uani d 1 C
H5A 0.8606 0.5868 0.7601 0.046 Uiso calc 1 H
H5B 0.6731 0.5494 0.6946 0.046 Uiso calc 1 H
C6 0.8572(17) 0.4651(9) 0.6489(8) 0.039(3) Uani d 1 C
H6A 0.9044 0.5175 0.5933 0.046 Uiso calc 1 H
H6B 0.9633 0.4486 0.6817 0.046 Uiso calc 1 H
C8 0.8381(17) 0.2923(9) 0.5533(8) 0.037(2) Uani d 1 C
H8A 0.9419 0.3416 0.5164 0.044 Uiso calc 1 H
H8B 0.7575 0.2414 0.5021 0.044 Uiso calc 1 H
C9 0.9134(15) 0.2235(9) 0.6299(9) 0.035(2) Uani d 1 C
H9A 0.9757 0.1774 0.5917 0.042 Uiso calc 1 H
H9B 1.0049 0.2742 0.6766 0.042 Uiso calc 1 H
C10 0.6569(17) 0.0509(9) 0.6278(9) 0.039(2) Uani d 1 C
H10C 0.7281 -0.0027 0.6236 0.046 Uiso calc 1 H
H10D 0.6397 0.0743 0.5574 0.046 Uiso calc 1 H
C11 0.8439(18) 0.1164(10) 0.7852(10) 0.042(3) Uani d 1 C
H11A 0.9618 0.1037 0.7681 0.051 Uiso calc 1 H
H11B 0.7603 0.0455 0.8084 0.051 Uiso calc 1 H
C12 0.8768(16) 0.2039(10) 0.8739(9) 0.039(3) Uani d 1 C
H12A 0.9217 0.1744 0.9353 0.046 Uiso calc 1 H
H12B 0.9733 0.2714 0.8541 0.046 Uiso calc 1 H
C41 0.5218(17) 0.4778(10) 0.8551(10) 0.039(3) Uani d 1 C
H41A 0.559 0.5588 0.8682 0.047 Uiso calc 1 H
H41B 0.4901 0.4412 0.9215 0.047 Uiso calc 1 H
C42 0.3474(17) 0.4443(10) 0.7821(11) 0.043(3) Uani d 1 C
C71 0.593(2) 0.3835(11) 0.5302(9) 0.044(3) Uani d 1 C
H71A 0.6512 0.4046 0.4633 0.053 Uiso calc 1 H
H71B 0.5575 0.4473 0.5574 0.053 Uiso calc 1 H
C72 0.4219(19) 0.2862(11) 0.5131(9) 0.044(3) Uani d 1 C
C100 0.4686(16) -0.0062(10) 0.6728(9) 0.036(2) Uani d 1 C
C111 0.5725(18) 0.1443(11) 0.9568(9) 0.044(3) Uani d 1 C
H11C 0.6099 0.1493 1.0301 0.052 Uiso calc 1 H
H11D 0.5768 0.0718 0.9292 0.052 Uiso calc 1 H
C112 0.3713(15) 0.1499(9) 0.9478(8) 0.034(2) Uani d 1 C
N1 0.7059(12) 0.2347(8) 0.9006(6) 0.0305(19) Uani d 1 N
N4 0.6791(12) 0.4467(7) 0.8115(7) 0.0305(18) Uani d 1 N
N7 0.7332(12) 0.3608(7) 0.6029(7) 0.0308(18) Uani d 1 N
N10 0.7639(12) 0.1507(7) 0.6913(6) 0.0275(17) Uani d 1 N
N11 0.7586(16) 0.8112(9) 0.7831(8) 0.048(3) Uani d 1 N
N12 1.0543(15) 0.9125(8) 0.8368(7) 0.041(2) Uani d 1 N
N13 0.9945(16) 0.8446(11) 0.6683(9) 0.055(3) Uani d 1 N
O1 0.3317(12) 0.2100(7) 0.8757(6) 0.0424(19) Uani d 1 O
O2 0.2598(13) 0.0954(8) 1.0105(7) 0.052(2) Uani d 1 O
O1W 1.348(3) 0.7297(11) 0.7958(12) 0.100(5) Uani d 1 O
O11 0.4059(11) 0.0465(7) 0.7413(6) 0.0413(19) Uani d 1 O
O12 0.3860(12) -0.1033(7) 0.6392(7) 0.045(2) Uani d 1 O
O41 0.3353(13) 0.3653(8) 0.7172(7) 0.050(2) Uani d 1 O
O42 0.2310(13) 0.4933(9) 0.7988(10) 0.066(3) Uani d 1 O
O71 0.3892(12) 0.2021(7) 0.5772(6) 0.0420(19) Uani d 1 O
O72 0.3207(15) 0.2910(9) 0.4378(8) 0.065(3) Uani d 1 O
Tl1 0.53838(4) 0.25126(3) 0.73845(2) 0.02369(16) Uani d 1 Tl
H1A 1.375(16) 0.768(9) 0.741(5) 0.028 Uiso d 1 H
H1B 1.287(14) 0.659(3) 0.789(9) 0.028 Uiso d 1 H
H10A 0.732(14) 0.824(6) 0.851(3) 0.028 Uiso d 1 H
H10B 0.710(4) 0.777(4) 0.721(3) 0.028 Uiso d 1 H
H20A 1.173(7) 0.941(6) 0.816(7) 0.028 Uiso d 1 H
H20B 0.978(11) 0.905(6) 0.894(6) 0.028 Uiso d 1 H
H30A 1.116(6) 0.885(5) 0.672(8) 0.028 Uiso d 1 H
H30B 0.897(9) 0.804(5) 0.627(7) 0.028 Uiso d 1 H

loop_
_atom_site_aniso_label
_atom_site_aniso_U_11
_atom_site_aniso_U_22
_atom_site_aniso_U_33
_atom_site_aniso_U_12
_atom_site_aniso_U_13
_atom_site_aniso_U_23
C1 0.042(6) 0.030(5) 0.029(5) 0.005(4) -0.004(4) -0.004(4)
C2 0.049(6) 0.043(6) 0.021(5) 0.001(5) -0.015(4) -0.010(4)
C3 0.045(6) 0.040(6) 0.022(5) 0.003(5) -0.015(4) -0.005(4)
C5 0.053(7) 0.027(5) 0.035(6) 0.012(5) -0.010(5) 0.007(4)
C6 0.050(6) 0.032(6) 0.026(5) -0.001(5) 0.002(5) 0.006(4)
C8 0.049(6) 0.027(5) 0.029(5) 0.003(5) 0.012(5) 0.002(4)
C9 0.032(5) 0.036(6) 0.037(6) 0.011(4) 0.007(4) 0.007(5)
C10 0.046(6) 0.029(5) 0.037(6) 0.005(5) 0.001(5) -0.001(4)
C11 0.048(7) 0.042(6) 0.042(6) 0.020(5) -0.006(5) 0.002(5)
C12 0.041(6) 0.042(6) 0.036(6) 0.018(5) -0.022(5) -0.004(5)
C41 0.040(6) 0.037(6) 0.037(6) 0.008(5) -0.009(5) -0.008(5)
C42 0.037(6) 0.038(6) 0.055(7) 0.013(5) 0.006(5) -0.002(5)
C71 0.063(8) 0.039(6) 0.024(5) 0.004(6) -0.007(5) 0.009(5)
C72 0.055(7) 0.053(7) 0.024(5) 0.014(6) -0.011(5) 0.000(5)
C100 0.034(5) 0.035(6) 0.029(5) -0.004(4) -0.005(4) -0.005(4)
C111 0.056(7) 0.041(6) 0.024(5) -0.001(5) -0.005(5) 0.011(5)
C112 0.034(5) 0.039(6) 0.020(5) -0.004(4) -0.003(4) -0.006(4)
N1 0.030(4) 0.045(5) 0.012(4) 0.004(4) -0.002(3) 0.006(3)
N4 0.030(4) 0.031(4) 0.027(4) 0.004(3) -0.005(3) 0.001(3)
N7 0.033(4) 0.033(5) 0.024(4) 0.005(4) -0.002(3) 0.009(3)
N10 0.029(4) 0.032(4) 0.019(4) 0.006(3) 0.003(3) 0.005(3)
N11 0.055(6) 0.043(6) 0.037(6) 0.002(5) 0.005(5) -0.007(4)
N12 0.048(6) 0.047(6) 0.027(5) 0.012(5) -0.004(4) -0.004(4)
N13 0.042(6) 0.075(8) 0.038(6) 0.004(5) -0.008(5) -0.021(5)
O1 0.042(4) 0.052(5) 0.033(4) 0.013(4) 0.001(3) -0.003(4)
O2 0.053(5) 0.061(6) 0.032(4) 0.003(4) 0.017(4) 0.005(4)
O1W 0.154(14) 0.053(7) 0.076(9) 0.003(8) -0.016(9) 0.017(6)
O11 0.040(4) 0.044(5) 0.035(4) 0.004(4) 0.008(3) -0.006(4)
O12 0.046(5) 0.033(4) 0.044(5) -0.006(4) 0.005(4) -0.009(3)
O41 0.050(5) 0.067(6) 0.044(5) 0.035(5) -0.024(4) -0.016(4)
O42 0.041(5) 0.058(6) 0.103(9) 0.024(5) -0.009(5) -0.023(6)
O71 0.042(4) 0.046(5) 0.028(4) 0.001(4) -0.014(3) -0.004(3)
O72 0.068(6) 0.076(7) 0.041(5) 0.008(5) -0.033(5) -0.001(5)
Tl1 0.0256(2) 0.0279(2) 0.0160(2) 0.00562(15) -0.00301(14) 0.00037(14)

loop_
_atom_type_symbol
_atom_type_description
_atom_type_scat_dispersion_real
_atom_type_scat_dispersion_imag
_atom_type_scat_source
C C 0.0033 0.0016 'International Tables Vol C Tables 4.2.6.8 and 6.1.1.4'
H H 0 0 'International Tables Vol C Tables 4.2.6.8 and 6.1.1.4'
N N 0.0061 0.0033 'International Tables Vol C Tables 4.2.6.8 and 6.1.1.4'
O O 0.0106 0.006 'International Tables Vol C Tables 4.2.6.8 and 6.1.1.4'
Tl Tl -2.8358 9.6688 'International Tables Vol C Tables 4.2.6.8 and 6.1.1.4'

loop_
_geom_angle_atom_site_label_1
_geom_angle_atom_site_label_2
_geom_angle_atom_site_label_3
_geom_angle
N13 C1 N11 120.0(10)
N13 C1 N12 120.5(11)
N11 C1 N12 119.5(11)
N1 C2 C3 112.6(9)
N1 C2 H2A 109.1
C3 C2 H2A 109.1
N1 C2 H2B 109.1
C3 C2 H2B 109.1
H2A C2 H2B 107.8
N4 C3 C2 111.5(9)
N4 C3 H3A 109.3
C2 C3 H3A 109.3
N4 C3 H3B 109.3
C2 C3 H3B 109.3
H3A C3 H3B 108
N4 C5 C6 112.5(9)
N4 C5 H5A 109.1
C6 C5 H5A 109.1
N4 C5 H5B 109.1
C6 C5 H5B 109.1
H5A C5 H5B 107.8
N7 C6 C5 114.4(10)
N7 C6 H6A 108.7
C5 C6 H6A 108.7
N7 C6 H6B 108.7
C5 C6 H6B 108.7
H6A C6 H6B 107.6
N7 C8 C9 113.6(9)
N7 C8 H8A 108.8
C9 C8 H8A 108.8
N7 C8 H8B 108.8
C9 C8 H8B 108.8
H8A C8 H8B 107.7
N10 C9 C8 111.5(9)
N10 C9 H9A 109.3
C8 C9 H9A 109.3
N10 C9 H9B 109.3
C8 C9 H9B 109.3
H9A C9 H9B 108
N10 C10 C100 112.2(9)
N10 C10 H10C 109.2
C100 C10 H10C 109.2
N10 C10 H10D 109.2
C100 C10 H10D 109.2
H10C C10 H10D 107.9
N10 C11 C12 112.7(9)
N10 C11 H11A 109.1
C12 C11 H11A 109.1
N10 C11 H11B 109.1
C12 C11 H11B 109.1
H11A C11 H11B 107.8
N1 C12 C11 112.9(9)
N1 C12 H12A 109
C11 C12 H12A 109
N1 C12 H12B 109
C11 C12 H12B 109
H12A C12 H12B 107.8
N4 C41 C42 112.7(9)
N4 C41 H41A 109.1
C42 C41 H41A 109.1
N4 C41 H41B 109.1
C42 C41 H41B 109.1
H41A C41 H41B 107.8
O42 C42 O41 127.4(13)
O42 C42 C41 115.8(12)
O41 C42 C41 116.7(10)
N7 C71 C72 114.1(10)
N7 C71 H71A 108.7
C72 C71 H71A 108.7
N7 C71 H71B 108.7
C72 C71 H71B 108.7
H71A C71 H71B 107.6
O72 C72 O71 124.5(12)
O72 C72 C71 116.7(12)
O71 C72 C71 118.8(10)
O12 C100 O11 124.7(11)
O12 C100 C10 116.8(10)
O11 C100 C10 118.5(9)
N1 C111 C112 112.9(10)
N1 C111 H11C 109
C112 C111 H11C 109
N1 C111 H11D 109
C112 C111 H11D 109
H11C C111 H11D 107.8
O2 C112 O1 124.9(11)
O2 C112 C111 116.9(11)
O1 C112 C111 118.2(9)
C2 N1 C111 109.4(9)
C2 N1 C12 112.1(9)
C111 N1 C12 111.7(10)
C2 N1 Tl1 110.2(7)
C111 N1 Tl1 104.2(6)
C12 N1 Tl1 108.9(6)
C5 N4 C41 111.4(9)
C5 N4 C3 110.9(9)
C41 N4 C3 110.7(9)
C5 N4 Tl1 110.1(7)
C41 N4 Tl1 104.6(6)
C3 N4 Tl1 108.9(6)
C6 N7 C8 111.6(9)
C6 N7 C71 111.5(9)
C8 N7 C71 112.0(9)
C6 N7 Tl1 109.6(6)
C8 N7 Tl1 109.1(6)
C71 N7 Tl1 102.6(7)
C11 N10 C9 109.5(9)
C11 N10 C10 110.9(9)
C9 N10 C10 110.2(8)
C11 N10 Tl1 110.5(7)
C9 N10 Tl1 109.9(6)
C10 N10 Tl1 105.7(6)
H10B N11 C1 102(2)
H10B N11 H10A 145(6)
C1 N11 H10A 113(6)
H10B N11 H10B 0(7)
C1 N11 H10B 102(2)
H10A N11 H10B 145(6)
C1 N12 H20A 114(7)
C1 N12 H20B 102(7)
H20A N12 H20B 143(8)
C1 N13 H30A 104(7)
C1 N13 H30B 110(7)
H30A N13 H30B 146(8)
C112 O1 Tl1 115.7(7)
H1A O1W H1B 119(10)
C100 O11 Tl1 114.4(7)
C42 O41 Tl1 118.6(8)
C72 O71 Tl1 113.3(7)
O71 Tl1 O1 112.4(3)
O71 Tl1 O41 73.2(3)
O1 Tl1 O41 73.6(3)
O71 Tl1 O11 75.3(3)
O1 Tl1 O11 72.6(3)
O41 Tl1 O11 119.3(3)
O71 Tl1 N7 70.6(3)
O1 Tl1 N7 159.0(3)
O41 Tl1 N7 88.2(3)
O11 Tl1 N7 126.8(3)
O71 Tl1 N1 159.3(3)
O1 Tl1 N1 70.1(3)
O41 Tl1 N1 125.4(3)
O11 Tl1 N1 86.5(3)
N7 Tl1 N1 115.0(3)
O71 Tl1 N10 90.1(3)
O1 Tl1 N10 126.4(3)
O41 Tl1 N10 158.6(3)
O11 Tl1 N10 67.0(3)
N7 Tl1 N10 73.4(3)
N1 Tl1 N10 73.6(3)
O71 Tl1 N4 126.6(3)
O1 Tl1 N4 90.3(3)
O41 Tl1 N4 67.9(3)
O11 Tl1 N4 157.0(3)
N7 Tl1 N4 72.9(3)
N1 Tl1 N4 73.0(3)
N10 Tl1 N4 115.1(3)

loop_
_geom_bond_atom_site_label_1
_geom_bond_atom_site_label_2
_geom_bond_distance
C1 N13 1.302(16)
C1 N11 1.312(16)
C1 N12 1.336(14)
C2 N1 1.452(14)
C2 C3 1.533(16)
C2 H2A 0.97
C2 H2B 0.97
C3 N4 1.489(13)
C3 H3A 0.97
C3 H3B 0.97
C5 N4 1.450(14)
C5 C6 1.517(17)
C5 H5A 0.97
C5 H5B 0.97
C6 N7 1.458(14)
C6 H6A 0.97
C6 H6B 0.97
C8 N7 1.462(15)
C8 C9 1.519(16)
C8 H8A 0.97
C8 H8B 0.97
C9 N10 1.463(13)
C9 H9A 0.97
C9 H9B 0.97
C10 N10 1.480(14)
C10 C100 1.507(16)
C10 H10C 0.97
C10 H10D 0.97
C11 N10 1.460(14)
C11 C12 1.523(16)
C11 H11A 0.97
C11 H11B 0.97
C12 N1 1.485(15)
C12 H12A 0.97
C12 H12B 0.97
C41 N4 1.461(15)
C41 C42 1.543(17)
C41 H41A 0.97
C41 H41B 0.97
C42 O42 1.222(15)
C42 O41 1.255(15)
C71 N7 1.484(15)
C71 C72 1.489(18)
C71 H71A 0.97
C71 H71B 0.97
C72 O72 1.231(15)
C72 O71 1.307(15)
C100 O12 1.245(13)
C100 O11 1.262(14)
C111 N1 1.469(14)
C111 C112 1.533(18)
C111 H11C 0.97
C111 H11D 0.97
C112 O2 1.226(14)
C112 O1 1.283(14)
N1 Tl1 2.454(8)
N4 Tl1 2.497(9)
N7 Tl1 2.443(8)
N10 Tl1 2.458(9)
N11 H10B 0.91(3)
N11 H10A 0.91(3)
N11 H10B 0.91(3)
N12 H20A 0.90(4)
N12 H20B 0.92(3)
N13 H30A 0.90(3)
N13 H30B 0.91(3)
O1 Tl1 2.322(8)
O1W H1A 0.85(2)
O1W H1B 0.86(2)
O11 Tl1 2.438(8)
O41 Tl1 2.383(8)
O71 Tl1 2.316(7)

loop_
_geom_hbond_atom_site_label_D
_geom_hbond_atom_site_label_H
_geom_hbond_atom_site_label_A
_geom_hbond_distance_DH
_geom_hbond_distance_HA
_geom_hbond_distance_DA
_geom_hbond_angle_DHA
_geom_hbond_site_symmetry_A
O1W H1A O12 0.85(2) 2.06(5) 2.865(16) 158(11) 1_665
O1W H1B O42 0.86(2) 1.98(5) 2.801(17) 159(11) 1_655
N11 H10B O72 0.91(3) 2.17(4) 3.055(14) 163(3) 2_666
N11 H10B O1W 0.91(3) 2.79(4) 2.95(2) 91(3) 1_455
N12 H20A O11 0.90(4) 2.10(4) 2.961(14) 159(6) 1_665
N12 H20B O2 0.92(3) 2.18(4) 3.063(14) 161(7) 2_667
N13 H30A O12 0.90(3) 2.03(6) 2.844(15) 149(8) 1_665
N13 H30A O11 0.90(3) 2.61(5) 3.449(14) 155(8) 1_665
N13 H30B O72 0.91(3) 1.87(4) 2.777(15) 170(9) 2_666
N11 H10B O1W 0.91(3) 2.79(4) 2.95(2) 91(3) 1_455
C3 H3B O42 0.97 2.29 3.241(17) 165.6 1_655
C5 H5B O72 0.97 2.62 3.379(15) 135.3 2_666
C6 H6B O42 0.97 2.41 3.300(16) 152.6 1_655
C8 H8B O12 0.97 2.47 3.423(14) 167.8 2_656
C9 H9B O41 0.97 2.44 3.296(15) 146.8 1_655
C10 H10D O12 0.97 2.56 3.517(15) 169 2_656
C111 H11C O1W 0.97 2.63 3.470(19) 145.5 2_767
O1W H1A O12 0.85(2) 2.06(5) 2.865(16) 158(11) 1_665
O1W H1B O42 0.86(2) 1.98(5) 2.801(17) 159(11) 1_655
N11 H10A O2 0.91(3) 2.01(4) 2.887(14) 159(8) 2_667
N11 H10B O72 0.91(3) 2.17(4) 3.055(14) 163(3) 2_666
N12 H20A O11 0.90(4) 2.10(4) 2.961(14) 159(6) 1_665
N12 H20B O2 0.92(3) 2.18(4) 3.063(14) 161(7) 2_667
N13 H30A O11 0.90(3) 2.61(5) 3.449(14) 155(8) 1_665
N13 H30A O12 0.90(3) 2.03(6) 2.844(15) 149(8) 1_665
N13 H30B O72 0.91(3) 1.87(4) 2.777(15) 170(9) 2_666
